data_2231657
loop_
_publ_author_name
'Li, Yu-xian'
'Li, Da-wei'
'Zhao, Dong'

_publ_section_title
;
 Tetraaqua{1-[(1<i>H</i>-1,2,3-benzotriazol-1-yl)methyl]-1<i>H</i>-1,2,4-triazole}sulfatocadmium
 dihydrate
;
_journal_coeditor_code PK2337
_journal_issue 9
_journal_name_full 'Acta Crystallographica Section E'
_journal_page_first m1251
_journal_paper_doi 10.1107/S1600536811032442
_journal_volume 67
_journal_year 2011
_chemical_formula_iupac '[Cd (S O4) (C9 H8 N6) (H2 O)4], 2H2 O'
_chemical_formula_moiety 'C9 H16 Cd N6 O8 S, 2(H2 O)'
_chemical_formula_sum 'C9 H20 Cd N6 O10 S'
_chemical_formula_weight 516.77
_chemical_name_systematic
;
Tetraaqua{1-[(1<i>H</i>-1,2,3-benzotriazol-1-yl)methyl]-1<i>H</i>-
1,2,4-triazole}sulfatocadmium dihydrate
;
_space_group_IT_number 2
_symmetry_cell_setting triclinic
_symmetry_space_group_name_Hall '-P 1'
_symmetry_space_group_name_H-M 'P -1'
_atom_sites_solution_hydrogens geom
_atom_sites_solution_primary direct
_atom_sites_solution_secondary difmap
_audit_creation_method SHELXL-97
_cell_angle_alpha 100.12(3)
_cell_angle_beta 91.64(3)
_cell_angle_gamma 112.38(3)
_cell_formula_units_Z 2
_cell_length_a 7.7154(15)
_cell_length_b 8.0667(16)
_cell_length_c 16.369(3)
_cell_measurement_reflns_used 3156
_cell_measurement_temperature 293(2)
_cell_measurement_theta_max 27.88
_cell_measurement_theta_min 2.54
_cell_volume 922.3(4)
_computing_cell_refinement 'CrystalClear (Rigaku/MSC, 2006)'
_computing_data_collection 'CrystalClear (Rigaku/MSC, 2006)'
_computing_data_reduction 'CrystalClear (Rigaku/MSC, 2006)'
_computing_molecular_graphics 'SHELXTL (Sheldrick, 2008)'
_computing_publication_material 'SHELXTL (Sheldrick, 2008)'
_computing_structure_refinement 'SHELXL97 (Sheldrick, 2008)'
_computing_structure_solution 'SHELXS97 (Sheldrick, 2008)'
_diffrn_ambient_temperature 293(2)
_diffrn_detector_area_resol_mean 28.6
_diffrn_measured_fraction_theta_full 0.993
_diffrn_measured_fraction_theta_max 0.993
_diffrn_measurement_device_type 'Rigaku Saturn CCD'
_diffrn_measurement_method \w
_diffrn_radiation_monochromator graphite
_diffrn_radiation_source 'fine-focus sealed tube'
_diffrn_radiation_type MoK\a
_diffrn_radiation_wavelength 0.71073
_diffrn_reflns_av_R_equivalents 0.0197
_diffrn_reflns_av_sigmaI/netI 0.0263
_diffrn_reflns_limit_h_max 9
_diffrn_reflns_limit_h_min -9
_diffrn_reflns_limit_k_max 9
_diffrn_reflns_limit_k_min -9
_diffrn_reflns_limit_l_max 20
_diffrn_reflns_limit_l_min -19
_diffrn_reflns_number 8812
_diffrn_reflns_theta_full 26.00
_diffrn_reflns_theta_max 26.00
_diffrn_reflns_theta_min 2.54
_diffrn_standards_number 0
_exptl_absorpt_coefficient_mu 1.360
_exptl_absorpt_correction_T_max 0.832
_exptl_absorpt_correction_T_min 0.782
_exptl_absorpt_correction_type multi-scan
_exptl_absorpt_process_details '(REQAB; Jacobson, 1998)'
_exptl_crystal_colour Colourless
_exptl_crystal_density_diffrn 1.861
_exptl_crystal_density_method 'not measured'
_exptl_crystal_description Prism
_exptl_crystal_F_000 520
_exptl_crystal_size_max 0.19
_exptl_crystal_size_mid 0.17
_exptl_crystal_size_min 0.14
_refine_diff_density_max 0.563
_refine_diff_density_min -0.318
_refine_ls_extinction_method none
_refine_ls_goodness_of_fit_ref 1.046
_refine_ls_hydrogen_treatment constr
_refine_ls_matrix_type full
_refine_ls_number_parameters 272
_refine_ls_number_reflns 3608
_refine_ls_number_restraints 0
_refine_ls_restrained_S_all 1.046
_refine_ls_R_factor_all 0.0275
_refine_ls_R_factor_gt 0.0250
_refine_ls_shift/su_max 0.001
_refine_ls_shift/su_mean 0.000
_refine_ls_structure_factor_coef Fsqd
_refine_ls_weighting_details 'calc w=1/[\s^2^(Fo^2^)+(0.0278P)^2^+0.3915P] where P=(Fo^2^+2Fc^2^)/3'
_refine_ls_weighting_scheme calc
_refine_ls_wR_factor_gt 0.0556
_refine_ls_wR_factor_ref 0.0571
_reflns_number_gt 3361
_reflns_number_total 3608
_reflns_threshold_expression I>2\s(I)
_cod_data_source_file pk2337.cif
_cod_data_source_block I
_cod_original_cell_volume 922.3(3)
_cod_database_code 2231657
_cod_database_fobs_code 2231657

loop_
_symmetry_equiv_pos_as_xyz
'x, y, z'
'-x, -y, -z'

loop_
_atom_site_type_symbol
_atom_site_label
_atom_site_fract_x
_atom_site_fract_y
_atom_site_fract_z
_atom_site_U_iso_or_equiv
_atom_site_adp_type
_atom_site_calc_flag
_atom_site_refinement_flags
_atom_site_occupancy
_atom_site_symmetry_multiplicity
_atom_site_disorder_assembly
_atom_site_disorder_group
Cd Cd1 -0.08817(2) 0.82498(2) 0.629897(11) 0.02758(7) Uani d . 1 1 . .
N N1 0.0196(3) 0.6456(3) 0.69209(13) 0.0317(5) Uani d . 1 1 . .
N N2 0.0601(3) 0.4169(3) 0.73914(14) 0.0350(5) Uani d . 1 1 . .
N N3 0.2076(3) 0.5783(3) 0.76785(12) 0.0291(4) Uani d . 1 1 . .
N N4 0.3177(3) 0.5906(3) 0.90746(13) 0.0326(5) Uani d . 1 1 . .
N N5 0.3149(4) 0.7462(3) 0.95407(15) 0.0458(6) Uani d . 1 1 . .
N N6 0.2707(4) 0.7145(4) 1.02726(15) 0.0490(6) Uani d . 1 1 . .
O O1 0.2166(2) 0.9862(2) 0.60171(11) 0.0379(4) Uani d . 1 1 A .
O O2 0.3964(14) 1.1563(16) 0.7348(7) 0.0486(17) Uani d P 0.651(12) 1 A 1
O O3 0.3456(6) 1.3130(5) 0.6316(4) 0.0443(13) Uani d P 0.651(12) 1 A 1
O O4 0.5488(4) 1.1527(6) 0.6098(3) 0.0417(15) Uani d P 0.651(12) 1 A 1
O O2' 0.345(2) 1.183(3) 0.7336(12) 0.049(3) Uani d P 0.349(12) 1 A 2
O O3' 0.438(2) 1.2932(10) 0.6056(5) 0.071(4) Uani d P 0.349(12) 1 A 2
O O4' 0.5348(11) 1.0724(17) 0.6482(7) 0.078(4) Uani d P 0.349(12) 1 A 2
O O5 -0.1905(3) 1.0094(3) 0.56985(11) 0.0386(4) Uani d . 1 1 . .
H H1W -0.2870 1.0265 0.5864 0.058 Uiso d R 1 1 . .
H H2W -0.1868 1.0155 0.5186 0.058 Uiso d R 1 1 . .
O O6 -0.0542(3) 1.0205(3) 0.75212(11) 0.0434(5) Uani d . 1 1 . .
H H3W -0.1547 1.0216 0.7718 0.065 Uiso d R 1 1 . .
H H4W 0.0211 1.1271 0.7482 0.065 Uiso d R 1 1 . .
O O7 -0.4009(2) 0.6650(3) 0.64632(13) 0.0440(5) Uani d . 1 1 . .
H H5W -0.4523 0.5516 0.6469 0.066 Uiso d R 1 1 . .
H H6W -0.4706 0.7003 0.6187 0.066 Uiso d R 1 1 . .
O O8 -0.1160(3) 0.6613(3) 0.49667(11) 0.0438(5) Uani d . 1 1 . .
H H7W -0.1616 0.7013 0.4604 0.066 Uiso d R 1 1 . .
H H8W -0.1814 0.5479 0.4928 0.066 Uiso d R 1 1 . .
O O9 -0.3463(3) 0.2982(3) 0.46744(13) 0.0448(5) Uani d . 1 1 . .
H H9W -0.4038 0.2670 0.5090 0.067 Uiso d R 1 1 . .
H H10W -0.3156 0.2099 0.4472 0.067 Uiso d R 1 1 . .
O O10 0.6339(3) 0.0317(3) 0.81643(12) 0.0507(5) Uani d . 1 1 . .
H H11W 0.6575 0.1056 0.8631 0.076 Uiso d R 1 1 . .
H H12W 0.5847 0.0689 0.7802 0.076 Uiso d R 1 1 . .
C C1 -0.0485(4) 0.4643(3) 0.69349(16) 0.0334(6) Uani d . 1 1 . .
H H1A -0.1625 0.3808 0.6645 0.040 Uiso calc R 1 1 . .
C C2 0.1805(4) 0.7115(3) 0.73996(16) 0.0351(6) Uani d . 1 1 . .
H H2A 0.2630 0.8340 0.7523 0.042 Uiso calc R 1 1 . .
C C3 0.3661(3) 0.5908(4) 0.82319(15) 0.0337(6) Uani d . 1 1 . .
H H3A 0.4006 0.4879 0.8038 0.040 Uiso calc R 1 1 . .
H H3B 0.4740 0.7023 0.8218 0.040 Uiso calc R 1 1 . .
C C4 0.2737(3) 0.4545(4) 0.95223(15) 0.0310(5) Uani d . 1 1 . .
C C5 0.2629(4) 0.2757(4) 0.93464(18) 0.0397(6) Uani d . 1 1 . .
H H5A 0.2844 0.2226 0.8828 0.048 Uiso calc R 1 1 . .
C C6 0.2185(4) 0.1827(4) 0.9985(2) 0.0536(8) Uani d . 1 1 . .
H H6A 0.2099 0.0626 0.9898 0.064 Uiso calc R 1 1 . .
C C7 0.1853(4) 0.2624(5) 1.0768(2) 0.0590(9) Uani d . 1 1 . .
H H7A 0.1538 0.1932 1.1180 0.071 Uiso calc R 1 1 . .
C C8 0.1983(4) 0.4385(6) 1.09375(19) 0.0569(9) Uani d . 1 1 . .
H H8A 0.1778 0.4914 1.1458 0.068 Uiso calc R 1 1 . .
C C9 0.2439(4) 0.5364(4) 1.02929(16) 0.0398(6) Uani d . 1 1 . .
S S1 0.38047(8) 1.14858(8) 0.64711(4) 0.02752(13) Uani d . 1 1 . .

loop_
_atom_site_aniso_label
_atom_site_aniso_U_11
_atom_site_aniso_U_22
_atom_site_aniso_U_33
_atom_site_aniso_U_12
_atom_site_aniso_U_13
_atom_site_aniso_U_23
Cd1 0.02582(10) 0.02909(11) 0.02891(11) 0.01048(8) 0.00083(7) 0.00959(7)
N1 0.0320(11) 0.0299(11) 0.0327(12) 0.0096(9) -0.0026(9) 0.0116(9)
N2 0.0355(12) 0.0249(11) 0.0421(13) 0.0093(9) -0.0025(10) 0.0070(9)
N3 0.0284(11) 0.0295(11) 0.0292(11) 0.0104(9) -0.0007(9) 0.0081(9)
N4 0.0379(12) 0.0340(12) 0.0274(11) 0.0173(10) -0.0031(9) 0.0037(9)
N5 0.0579(15) 0.0407(14) 0.0426(14) 0.0280(12) -0.0038(12) -0.0004(11)
N6 0.0556(15) 0.0610(17) 0.0357(14) 0.0349(13) -0.0019(11) -0.0035(12)
O1 0.0281(9) 0.0364(10) 0.0360(10) 0.0002(8) 0.0014(8) 0.0029(8)
O2 0.052(4) 0.061(4) 0.030(2) 0.019(3) -0.002(3) 0.011(2)
O3 0.050(2) 0.0294(17) 0.054(3) 0.0158(16) -0.0026(18) 0.0101(17)
O4 0.0226(15) 0.046(2) 0.051(3) 0.0101(14) 0.0063(14) 0.0032(17)
O2' 0.051(9) 0.055(7) 0.027(4) 0.014(5) 0.002(5) -0.005(4)
O3' 0.119(10) 0.027(4) 0.045(4) 0.003(5) 0.019(5) 0.011(3)
O4' 0.057(5) 0.118(8) 0.097(7) 0.067(5) 0.031(5) 0.044(7)
O5 0.0441(11) 0.0479(12) 0.0365(10) 0.0281(9) 0.0057(8) 0.0174(9)
O6 0.0446(11) 0.0376(11) 0.0372(11) 0.0065(9) 0.0068(9) 0.0023(8)
O7 0.0288(10) 0.0359(11) 0.0651(13) 0.0060(8) 0.0016(9) 0.0205(10)
O8 0.0536(12) 0.0360(11) 0.0327(10) 0.0095(9) -0.0013(9) 0.0029(8)
O9 0.0456(11) 0.0347(10) 0.0569(13) 0.0171(9) 0.0098(10) 0.0124(9)
O10 0.0591(13) 0.0506(13) 0.0394(11) 0.0218(11) 0.0020(10) 0.0013(10)
C1 0.0322(13) 0.0281(13) 0.0366(14) 0.0092(11) -0.0034(11) 0.0058(11)
C2 0.0347(14) 0.0276(13) 0.0388(15) 0.0058(11) -0.0059(11) 0.0123(11)
C3 0.0294(13) 0.0456(16) 0.0292(13) 0.0164(12) -0.0010(11) 0.0119(12)
C4 0.0257(12) 0.0395(15) 0.0285(13) 0.0136(11) -0.0036(10) 0.0078(11)
C5 0.0399(15) 0.0398(15) 0.0390(15) 0.0169(13) -0.0044(12) 0.0056(12)
C6 0.0485(18) 0.0426(18) 0.067(2) 0.0112(15) -0.0058(16) 0.0220(16)
C7 0.0457(18) 0.081(3) 0.053(2) 0.0164(18) 0.0062(15) 0.0389(19)
C8 0.0487(18) 0.099(3) 0.0331(16) 0.0346(19) 0.0138(14) 0.0239(17)
C9 0.0332(14) 0.0583(19) 0.0291(14) 0.0214(14) 0.0001(11) 0.0048(13)
S1 0.0238(3) 0.0256(3) 0.0280(3) 0.0054(2) 0.0010(2) 0.0029(2)

loop_
_atom_type_symbol
_atom_type_description
_atom_type_scat_dispersion_real
_atom_type_scat_dispersion_imag
_atom_type_scat_source
C C 0.0033 0.0016 'International Tables Vol C Tables 4.2.6.8 and 6.1.1.4'
H H 0.0000 0.0000 'International Tables Vol C Tables 4.2.6.8 and 6.1.1.4'
N N 0.0061 0.0033 'International Tables Vol C Tables 4.2.6.8 and 6.1.1.4'
O O 0.0106 0.0060 'International Tables Vol C Tables 4.2.6.8 and 6.1.1.4'
S S 0.1246 0.1234 'International Tables Vol C Tables 4.2.6.8 and 6.1.1.4'
Cd Cd -0.8075 1.2024 'International Tables Vol C Tables 4.2.6.8 and 6.1.1.4'

loop_
_geom_angle_atom_site_label_1
_geom_angle_atom_site_label_2
_geom_angle_atom_site_label_3
_geom_angle
O6 Cd1 O5 86.64(7)
O6 Cd1 N1 92.34(8)
O5 Cd1 N1 178.69(7)
O6 Cd1 O8 171.79(7)
O5 Cd1 O8 86.05(7)
N1 Cd1 O8 94.91(8)
O6 Cd1 O7 90.40(8)
O5 Cd1 O7 86.24(7)
N1 Cd1 O7 94.59(7)
O8 Cd1 O7 92.85(8)
O6 Cd1 O1 92.83(8)
O5 Cd1 O1 90.09(7)
N1 Cd1 O1 89.14(7)
O8 Cd1 O1 83.45(8)
O7 Cd1 O1 174.97(7)
C2 N1 C1 103.1(2)
C2 N1 Cd1 122.73(17)
C1 N1 Cd1 134.18(17)
C1 N2 N3 102.4(2)
C2 N3 N2 110.2(2)
C2 N3 C3 128.2(2)
N2 N3 C3 121.6(2)
N5 N4 C4 111.0(2)
N5 N4 C3 118.8(2)
C4 N4 C3 130.2(2)
N6 N5 N4 107.9(2)
N5 N6 C9 109.0(2)
S1 O1 Cd1 135.01(11)
Cd1 O5 H1W 118.7
Cd1 O5 H2W 124.1
H1W O5 H2W 108.5
Cd1 O6 H3W 116.9
Cd1 O6 H4W 109.1
H3W O6 H4W 111.7
Cd1 O7 H5W 126.0
Cd1 O7 H6W 109.7
H5W O7 H6W 112.3
Cd1 O8 H7W 112.7
Cd1 O8 H8W 111.9
H7W O8 H8W 109.5
H9W O9 H10W 105.1
H11W O10 H12W 109.9
N2 C1 N1 114.3(2)
N2 C1 H1A 122.9
N1 C1 H1A 122.9
N1 C2 N3 110.0(2)
N1 C2 H2A 125.0
N3 C2 H2A 125.0
N4 C3 N3 110.7(2)
N4 C3 H3A 109.5
N3 C3 H3A 109.5
N4 C3 H3B 109.5
N3 C3 H3B 109.5
H3A C3 H3B 108.1
N4 C4 C9 103.5(2)
N4 C4 C5 133.5(2)
C9 C4 C5 123.0(3)
C6 C5 C4 115.7(3)
C6 C5 H5A 122.2
C4 C5 H5A 122.2
C5 C6 C7 122.2(3)
C5 C6 H6A 118.9
C7 C6 H6A 118.9
C8 C7 C6 121.7(3)
C8 C7 H7A 119.2
C6 C7 H7A 119.2
C7 C8 C9 117.1(3)
C7 C8 H8A 121.5
C9 C8 H8A 121.5
N6 C9 C4 108.7(2)
N6 C9 C8 130.9(3)
C4 C9 C8 120.4(3)
O3' S1 O2 128.0(6)
O3' S1 O4 72.3(6)
O2 S1 O4 112.9(3)
O3' S1 O2' 118.7(9)
O2 S1 O2' 20.7(6)
O4 S1 O2' 131.2(6)
O3' S1 O1 113.4(4)
O2 S1 O1 112.7(5)
O4 S1 O1 109.03(15)
O2' S1 O1 108.1(8)
O3' S1 O3 35.5(6)
O2 S1 O3 108.7(4)
O4 S1 O3 107.5(2)
O2' S1 O3 91.6(7)
O1 S1 O3 105.62(16)
O3' S1 O4' 108.7(6)
O2 S1 O4' 83.7(4)
O4 S1 O4' 37.4(4)
O2' S1 O4' 104.4(6)
O1 S1 O4' 101.8(4)
O3 S1 O4' 142.0(5)

loop_
_geom_bond_atom_site_label_1
_geom_bond_atom_site_label_2
_geom_bond_distance
Cd1 O6 2.259(2)
Cd1 O5 2.2733(18)
Cd1 N1 2.282(2)
Cd1 O8 2.300(2)
Cd1 O7 2.3123(19)
Cd1 O1 2.3190(19)
N1 C2 1.317(3)
N1 C1 1.358(3)
N2 C1 1.309(3)
N2 N3 1.356(3)
N3 C2 1.322(3)
N3 C3 1.462(3)
N4 N5 1.357(3)
N4 C4 1.368(3)
N4 C3 1.440(3)
N5 N6 1.297(3)
N6 C9 1.378(4)
O1 S1 1.4865(19)
O2 S1 1.425(11)
O3 S1 1.510(3)
O4 S1 1.442(3)
O2' S1 1.45(2)
O3' S1 1.386(7)
O4' S1 1.535(8)
O5 H1W 0.8500
O5 H2W 0.8498
O6 H3W 0.8501
O6 H4W 0.8500
O7 H5W 0.8500
O7 H6W 0.8499
O8 H7W 0.8500
O8 H8W 0.8500
O9 H9W 0.8464
O9 H10W 0.8508
O10 H11W 0.8499
O10 H12W 0.8500
C1 H1A 0.9300
C2 H2A 0.9300
C3 H3A 0.9700
C3 H3B 0.9700
C4 C9 1.385(4)
C4 C5 1.390(4)
C5 C6 1.369(4)
C5 H5A 0.9300
C6 C7 1.405(5)
C6 H6A 0.9300
C7 C8 1.362(5)
C7 H7A 0.9300
C8 C9 1.401(4)
C8 H8A 0.9300

loop_
_geom_hbond_atom_site_label_D
_geom_hbond_atom_site_label_H
_geom_hbond_atom_site_label_A
_geom_hbond_site_symmetry_A
_geom_hbond_distance_DH
_geom_hbond_distance_HA
_geom_hbond_distance_DA
_geom_hbond_angle_DHA
O8 H8W O9 . 0.85 1.89 2.732(3) 170.4
O6 H4W O2' . 0.85 2.39 2.905(19) 119.1
O5 H1W O4 1_455 0.85 1.91 2.719(4) 157.4
O5 H1W O4' 1_455 0.85 1.84 2.672(7) 165.6
O5 H2W O1 2_576 0.85 1.97 2.817(3) 172.1
O5 H2W S1 2_576 0.85 2.89 3.616(2) 144.8
O8 H7W O3 2_576 0.85 2.00 2.795(4) 155.9
O8 H7W O3' 2_576 0.85 2.38 3.127(15) 146.7
O6 H3W O10 1_465 0.85 1.83 2.680(3) 178.1
O6 H4W N2 1_565 0.85 2.27 3.025(3) 147.5
O7 H5W O3 1_445 0.85 1.93 2.730(4) 156.6
O7 H5W S1 1_445 0.85 3.01 3.856(2) 177.7
O9 H9W O4 1_445 0.85 2.00 2.795(6) 155.0
O9 H9W S1 1_445 0.85 2.92 3.770(2) 177.2
O7 H5W O3' 1_445 0.85 1.91 2.720(8) 158.9
O9 H9W O3' 1_445 0.85 2.06 2.844(14) 154.7
O7 H6W O9 2_466 0.85 1.97 2.791(3) 161.3
O9 H10W O1 2_566 0.85 2.06 2.906(3) 174.7
O9 H10W S1 2_566 0.85 2.88 3.667(2) 155.2
O9 H10W O4' 2_566 0.85 2.48 3.030(11) 123.1
O10 H11W N6 2_667 0.85 2.01 2.861(3) 176.7
O10 H12W O2 1_545 0.85 2.02 2.809(8) 154.9
O10 H12W S1 1_545 0.85 2.95 3.796(2) 172.6
O10 H12W O4' 1_545 0.85 2.19 2.944(14) 147.6
O10 H12W O2' 1_545 0.85 2.51 3.280(16) 151.2

loop_
_geom_torsion_atom_site_label_1
_geom_torsion_atom_site_label_2
_geom_torsion_atom_site_label_3
_geom_torsion_atom_site_label_4
_geom_torsion
O6 Cd1 N1 C2 -52.6(2)
O5 Cd1 N1 C2 -14(3)
O8 Cd1 N1 C2 123.5(2)
O7 Cd1 N1 C2 -143.2(2)
O1 Cd1 N1 C2 40.2(2)
O6 Cd1 N1 C1 126.7(2)
O5 Cd1 N1 C1 166(3)
O8 Cd1 N1 C1 -57.2(2)
O7 Cd1 N1 C1 36.1(2)
O1 Cd1 N1 C1 -140.6(2)
C1 N2 N3 C2 0.9(3)
C1 N2 N3 C3 179.5(2)
C4 N4 N5 N6 0.0(3)
C3 N4 N5 N6 -179.1(2)
N4 N5 N6 C9 0.0(3)
O6 Cd1 O1 S1 3.69(17)
O5 Cd1 O1 S1 90.33(17)
N1 Cd1 O1 S1 -88.62(17)
O8 Cd1 O1 S1 176.35(17)
O7 Cd1 O1 S1 133.4(7)
N3 N2 C1 N1 -0.7(3)
C2 N1 C1 N2 0.3(3)
Cd1 N1 C1 N2 -179.11(17)
C1 N1 C2 N3 0.3(3)
Cd1 N1 C2 N3 179.79(15)
N2 N3 C2 N1 -0.8(3)
C3 N3 C2 N1 -179.3(2)
N5 N4 C3 N3 -76.9(3)
C4 N4 C3 N3 104.2(3)
C2 N3 C3 N4 99.9(3)
N2 N3 C3 N4 -78.5(3)
N5 N4 C4 C9 -0.1(3)
C3 N4 C4 C9 178.9(2)
N5 N4 C4 C5 -177.7(3)
C3 N4 C4 C5 1.2(5)
N4 C4 C5 C6 178.0(3)
C9 C4 C5 C6 0.7(4)
C4 C5 C6 C7 0.2(4)
C5 C6 C7 C8 -0.9(5)
C6 C7 C8 C9 0.8(5)
N5 N6 C9 C4 -0.1(3)
N5 N6 C9 C8 178.7(3)
N4 C4 C9 N6 0.1(3)
C5 C4 C9 N6 178.1(2)
N4 C4 C9 C8 -178.8(2)
C5 C4 C9 C8 -0.8(4)
C7 C8 C9 N6 -178.6(3)
C7 C8 C9 C4 0.1(4)
Cd1 O1 S1 O3' -118.8(8)
Cd1 O1 S1 O2 36.6(4)
Cd1 O1 S1 O4 162.8(3)
Cd1 O1 S1 O2' 15.0(7)
Cd1 O1 S1 O3 -82.0(3)
Cd1 O1 S1 O4' 124.6(6)
